data_7109326
loop_
_publ_author_name
'Sigolene Canaguier'
'Vincent Fourmond'
'Carlo U. Perotto'
'Jennifer Fize'
'Jacques Pecaut'
'Marc Fontecave'
'Martin J. Field'
'Vincent Artero'

_publ_section_title
;
 Catalytic hydrogen production by a Ni-Ru mimic of NiFe hydrogenases
 involves a proton-coupled electron transfer step
;
_journal_name_full Chem.Commun.
_journal_page_first 5004
_journal_paper_doi 10.1039/c3cc40987b
_journal_volume 49
_journal_year 2013
_chemical_formula_sum 'C29 H44 Cl3 N Ni O3 Ru S4'
_chemical_formula_weight 849.02
_chemical_name_systematic
;
?
;
_space_group_IT_number 15
_symmetry_cell_setting monoclinic
_symmetry_space_group_name_Hall '-C 2yc'
_symmetry_space_group_name_H-M 'C 1 2/c 1'
_atom_sites_solution_hydrogens geom
_atom_sites_solution_primary direct
_atom_sites_solution_secondary difmap
_audit_creation_method SHELXL-97
_cell_angle_alpha 90.00
_cell_angle_beta 107.2379(18)
_cell_angle_gamma 90.00
_cell_formula_units_Z 16
_cell_length_a 46.2747(7)
_cell_length_b 17.1931(2)
_cell_length_c 18.3604(4)
_cell_measurement_reflns_used 20649
_cell_measurement_temperature 150(2)
_cell_measurement_theta_max 32.3363
_cell_measurement_theta_min 3.4033
_cell_volume 13951.5(4)
_computing_cell_refinement
;
CrysAlisPro, Oxford Diffraction Ltd.,
Version 1.171.33.46 (release 27-08-2009 CrysAlis171 .NET)
(compiled Aug 27 2009,17:19:36)
;
_computing_data_collection
;
CrysAlisPro, Oxford Diffraction Ltd.,
Version 1.171.33.46 (release 27-08-2009 CrysAlis171 .NET)
(compiled Aug 27 2009,17:19:36)
;
_computing_data_reduction
;
CrysAlisPro, Oxford Diffraction Ltd.,
Version 1.171.33.46 (release 27-08-2009 CrysAlis171 .NET)
(compiled Aug 27 2009,17:19:36)
;
_computing_structure_refinement 'SHELXL-97 (Sheldrick, 1997)'
_computing_structure_solution 'SHELXS-97 (Sheldrick, 1990)'
_diffrn_ambient_temperature 150(2)
_diffrn_detector_area_resol_mean 15.9653
_diffrn_measured_fraction_theta_full 0.998
_diffrn_measured_fraction_theta_max 0.998
_diffrn_measurement_details
;
1 omega -46.00 50.00 0.7500 6.0000
omega____ theta____ kappa____ phi______ frames
- 25.4051 -37.0000 -90.0000 128
2 omega -5.00 94.00 0.7500 6.0000
omega____ theta____ kappa____ phi______ frames
- 25.4051 77.0000 150.0000 132
3 omega -10.00 76.25 0.7500 6.0000
omega____ theta____ kappa____ phi______ frames
- 25.4051 -116.0000 -100.0000 115
4 omega 0.00 95.25 0.7500 6.0000
omega____ theta____ kappa____ phi______ frames
- 25.4051 37.0000 90.0000 127
;
_diffrn_measurement_device_type 'Xcalibur, Sapphire3'
_diffrn_measurement_method '\w scans'
_diffrn_radiation_monochromator graphite
_diffrn_radiation_source 'fine-focus sealed tube'
_diffrn_radiation_type MoK\a
_diffrn_radiation_wavelength 0.71073
_diffrn_reflns_av_R_equivalents 0.0386
_diffrn_reflns_av_sigmaI/netI 0.0548
_diffrn_reflns_limit_h_max 61
_diffrn_reflns_limit_h_min -50
_diffrn_reflns_limit_k_max 22
_diffrn_reflns_limit_k_min -22
_diffrn_reflns_limit_l_max 24
_diffrn_reflns_limit_l_min -20
_diffrn_reflns_number 54853
_diffrn_reflns_theta_full 28.20
_diffrn_reflns_theta_max 28.28
_diffrn_reflns_theta_min 3.41
_exptl_absorpt_coefficient_mu 1.474
_exptl_absorpt_correction_T_max 0.8465
_exptl_absorpt_correction_T_min 0.4235
_exptl_absorpt_correction_type analytical
_exptl_absorpt_process_details
;
CrysAlisPro, Oxford Diffraction Ltd.,
Version 1.171.33.46 (release 27-08-2009 CrysAlis171 .NET)
(compiled Aug 27 2009,17:19:36)
Analytical numeric absorption correction using a multifaceted crystal
model based on expressions derived by R.C. Clark & J.S. Reid.
(Clark, R. C. & Reid, J. S. (1995). Acta Cryst. A51, 887-897)
;
_exptl_crystal_colour 'dark red'
_exptl_crystal_density_diffrn 1.617
_exptl_crystal_density_method 'not measured'
_exptl_crystal_description 'long plate'
_exptl_crystal_F_000 6976
_exptl_crystal_size_max 0.70
_exptl_crystal_size_mid 0.37
_exptl_crystal_size_min 0.12
_refine_diff_density_max 4.491
_refine_diff_density_min -1.096
_refine_diff_density_rms 0.151
_refine_ls_extinction_method none
_refine_ls_goodness_of_fit_ref 1.055
_refine_ls_hydrogen_treatment constr
_refine_ls_matrix_type full
_refine_ls_number_parameters 787
_refine_ls_number_reflns 17280
_refine_ls_number_restraints 0
_refine_ls_restrained_S_all 1.055
_refine_ls_R_factor_all 0.0770
_refine_ls_R_factor_gt 0.0550
_refine_ls_shift/su_max 0.026
_refine_ls_shift/su_mean 0.000
_refine_ls_structure_factor_coef Fsqd
_refine_ls_weighting_details 'calc w=1/[\s^2^(Fo^2^)+(0.0891P)^2^+0.0000P] where P=(Fo^2^+2Fc^2^)/3'
_refine_ls_weighting_scheme calc
_refine_ls_wR_factor_gt 0.1441
_refine_ls_wR_factor_ref 0.1502
_reflns_number_gt 12131
_reflns_number_total 17280
_reflns_threshold_expression >2sigma(I)
_cod_data_source_file c3cc40987b.txt
_cod_data_source_block sc140909
_cod_original_sg_symbol_H-M 'C 2/c'
_cod_database_code 7109326

loop_
_symmetry_equiv_pos_as_xyz
'x, y, z'
'-x, y, -z+1/2'
'x+1/2, y+1/2, z'
'-x+1/2, y+1/2, -z+1/2'
'-x, -y, -z'
'x, -y, z-1/2'
'-x+1/2, -y+1/2, -z'
'x+1/2, -y+1/2, z-1/2'

loop_
_atom_site_label
_atom_site_type_symbol
_atom_site_fract_x
_atom_site_fract_y
_atom_site_fract_z
_atom_site_U_iso_or_equiv
_atom_site_adp_type
_atom_site_occupancy
_atom_site_symmetry_multiplicity
_atom_site_calc_flag
_atom_site_refinement_flags
Ru1 Ru 0.075094(7) 0.966811(19) 0.11416(2) 0.01548(9) Uani 1 1 d .
Ni1 Ni 0.132729(12) 0.91800(3) 0.25759(3) 0.01643(12) Uani 1 1 d .
Cl1 Cl 0.11083(2) 0.88177(7) 0.08225(7) 0.0254(2) Uani 1 1 d .
S1 S 0.11706(2) 1.02991(6) 0.20503(7) 0.0194(2) Uani 1 1 d .
S2 S 0.18054(2) 0.94725(6) 0.27021(7) 0.0202(2) Uani 1 1 d .
S3 S 0.14218(2) 0.79840(6) 0.30301(6) 0.0185(2) Uani 1 1 d .
S4 S 0.08438(2) 0.90152(6) 0.23402(6) 0.0181(2) Uani 1 1 d .
C1 C 0.08178(9) 0.7955(2) 0.2247(3) 0.0203(9) Uani 1 1 d .
H1A H 0.0609 0.7782 0.2200 0.024 Uiso 1 1 calc R
H1B H 0.0869 0.7788 0.1784 0.024 Uiso 1 1 calc R
C2 C 0.10372(10) 0.7596(2) 0.2950(3) 0.0198(9) Uani 1 1 d .
C3 C 0.09820(11) 0.7856(3) 0.3695(3) 0.0263(10) Uani 1 1 d .
H3A H 0.1019 0.8416 0.3765 0.040 Uiso 1 1 calc R
H3B H 0.1119 0.7575 0.4124 0.040 Uiso 1 1 calc R
H3C H 0.0772 0.7744 0.3674 0.040 Uiso 1 1 calc R
C4 C 0.10299(11) 0.6715(2) 0.2894(3) 0.0246(10) Uani 1 1 d .
H4A H 0.0828 0.6527 0.2875 0.037 Uiso 1 1 calc R
H4B H 0.1180 0.6495 0.3341 0.037 Uiso 1 1 calc R
H4C H 0.1078 0.6555 0.2431 0.037 Uiso 1 1 calc R
C5 C 0.15363(9) 0.7486(2) 0.2281(3) 0.0199(9) Uani 1 1 d .
H5A H 0.1457 0.6948 0.2218 0.024 Uiso 1 1 calc R
H5B H 0.1456 0.7763 0.1790 0.024 Uiso 1 1 calc R
C6 C 0.18773(10) 0.7477(3) 0.2514(3) 0.0232(9) Uani 1 1 d .
C7 C 0.20254(11) 0.6829(3) 0.2906(3) 0.0305(11) Uani 1 1 d .
H7 H 0.1912 0.6396 0.2989 0.037 Uiso 1 1 calc R
C8 C 0.23398(12) 0.6814(3) 0.3177(4) 0.0395(14) Uani 1 1 d .
H8 H 0.2440 0.6367 0.3438 0.047 Uiso 1 1 calc R
C9 C 0.25054(11) 0.7439(3) 0.3068(4) 0.0390(13) Uani 1 1 d .
H9 H 0.2720 0.7428 0.3259 0.047 Uiso 1 1 calc R
C10 C 0.23597(11) 0.8086(3) 0.2679(3) 0.0331(12) Uani 1 1 d .
H10 H 0.2476 0.8516 0.2601 0.040 Uiso 1 1 calc R
C11 C 0.20435(10) 0.8116(3) 0.2399(3) 0.0246(10) Uani 1 1 d .
C12 C 0.19010(10) 0.8836(3) 0.1993(3) 0.0244(10) Uani 1 1 d .
H12A H 0.1716 0.8703 0.1578 0.029 Uiso 1 1 calc R
H12B H 0.2043 0.9105 0.1768 0.029 Uiso 1 1 calc R
C13 C 0.17791(10) 1.0474(3) 0.2301(3) 0.0243(10) Uani 1 1 d .
C14 C 0.17929(11) 1.1000(3) 0.2977(3) 0.0320(11) Uani 1 1 d .
H14A H 0.2000 1.1014 0.3320 0.048 Uiso 1 1 calc R
H14B H 0.1657 1.0799 0.3254 0.048 Uiso 1 1 calc R
H14C H 0.1730 1.1527 0.2794 0.048 Uiso 1 1 calc R
C15 C 0.20456(11) 1.0641(3) 0.1988(4) 0.0353(12) Uani 1 1 d .
H15A H 0.2024 1.0330 0.1528 0.053 Uiso 1 1 calc R
H15B H 0.2236 1.0506 0.2374 0.053 Uiso 1 1 calc R
H15C H 0.2047 1.1195 0.1861 0.053 Uiso 1 1 calc R
C16 C 0.14785(10) 1.0538(3) 0.1666(3) 0.0236(9) Uani 1 1 d .
H16A H 0.1478 1.0176 0.1247 0.028 Uiso 1 1 calc R
H16B H 0.1452 1.1073 0.1459 0.028 Uiso 1 1 calc R
C17 C 0.05524(10) 1.0006(3) -0.0075(3) 0.0212(9) Uani 1 1 d .
C18 C 0.05885(10) 1.0677(2) 0.0392(3) 0.0208(9) Uani 1 1 d .
C19 C 0.04592(10) 1.0701(2) 0.1014(3) 0.0202(9) Uani 1 1 d .
C20 C 0.03010(10) 1.0041(3) 0.1173(3) 0.0227(9) Uani 1 1 d .
C21 C 0.02666(9) 0.9361(3) 0.0701(3) 0.0240(10) Uani 1 1 d .
C22 C 0.03939(10) 0.9339(3) 0.0088(3) 0.0230(9) Uani 1 1 d .
C23 C 0.06850(12) 0.9995(3) -0.0741(3) 0.0349(12) Uani 1 1 d .
H23A H 0.0642 1.0491 -0.1015 0.052 Uiso 1 1 calc R
H23B H 0.0594 0.9569 -0.1088 0.052 Uiso 1 1 calc R
H23C H 0.0904 0.9918 -0.0549 0.052 Uiso 1 1 calc R
C24 C 0.07662(12) 1.1360(3) 0.0238(3) 0.0326(12) Uani 1 1 d .
H24A H 0.0923 1.1174 0.0021 0.049 Uiso 1 1 calc R
H24B H 0.0861 1.1635 0.0717 0.049 Uiso 1 1 calc R
H24C H 0.0630 1.1715 -0.0122 0.049 Uiso 1 1 calc R
C25 C 0.04988(12) 1.1431(3) 0.1499(3) 0.0348(12) Uani 1 1 d .
H25A H 0.0404 1.1355 0.1906 0.052 Uiso 1 1 calc R
H25B H 0.0403 1.1871 0.1179 0.052 Uiso 1 1 calc R
H25C H 0.0715 1.1538 0.1724 0.052 Uiso 1 1 calc R
C26 C 0.01751(12) 1.0051(3) 0.1842(3) 0.0355(12) Uani 1 1 d .
H26A H -0.0036 1.0225 0.1672 0.053 Uiso 1 1 calc R
H26B H 0.0294 1.0409 0.2232 0.053 Uiso 1 1 calc R
H26C H 0.0185 0.9527 0.2057 0.053 Uiso 1 1 calc R
C27 C 0.01003(12) 0.8658(3) 0.0873(4) 0.0405(14) Uani 1 1 d .
H27A H 0.0142 0.8604 0.1426 0.061 Uiso 1 1 calc R
H27B H 0.0169 0.8189 0.0668 0.061 Uiso 1 1 calc R
H27C H -0.0118 0.8724 0.0635 0.061 Uiso 1 1 calc R
C28 C 0.03781(13) 0.8610(3) -0.0374(3) 0.0363(13) Uani 1 1 d .
H28A H 0.0224 0.8673 -0.0869 0.054 Uiso 1 1 calc R
H28B H 0.0324 0.8170 -0.0102 0.054 Uiso 1 1 calc R
H28C H 0.0575 0.8514 -0.0453 0.054 Uiso 1 1 calc R
Ru2 Ru 0.075616(8) 0.467103(19) 0.49979(2) 0.01713(9) Uani 1 1 d .
Ni2 Ni 0.134220(12) 0.41861(3) 0.44510(3) 0.01964(13) Uani 1 1 d .
Cl2 Cl 0.11107(3) 0.38305(7) 0.58672(7) 0.0274(2) Uani 1 1 d .
S31 S 0.08594(2) 0.40104(6) 0.39531(6) 0.0202(2) Uani 1 1 d .
S32 S 0.14461(3) 0.29893(7) 0.41595(7) 0.0224(2) Uani 1 1 d .
S33 S 0.18177(3) 0.44856(7) 0.50512(7) 0.0253(2) Uani 1 1 d .
S34 S 0.11786(3) 0.53033(6) 0.47240(7) 0.0221(2) Uani 1 1 d .
C31 C 0.08378(10) 0.2953(2) 0.4016(3) 0.0235(9) Uani 1 1 d .
H31A H 0.0887 0.2792 0.4556 0.028 Uiso 1 1 calc R
H31B H 0.0630 0.2774 0.3746 0.028 Uiso 1 1 calc R
C32 C 0.10625(10) 0.2590(3) 0.3653(3) 0.0233(9) Uani 1 1 d .
C33 C 0.10099(12) 0.2847(3) 0.2827(3) 0.0300(11) Uani 1 1 d .
H33A H 0.0803 0.2717 0.2527 0.045 Uiso 1 1 calc R
H33B H 0.1153 0.2578 0.2613 0.045 Uiso 1 1 calc R
H33C H 0.1040 0.3410 0.2811 0.045 Uiso 1 1 calc R
C34 C 0.10581(11) 0.1708(3) 0.3707(3) 0.0267(10) Uani 1 1 d .
H34A H 0.1094 0.1554 0.4240 0.040 Uiso 1 1 calc R
H34B H 0.1217 0.1489 0.3514 0.040 Uiso 1 1 calc R
H34C H 0.0860 0.1513 0.3401 0.040 Uiso 1 1 calc R
C35 C 0.15574(10) 0.2499(3) 0.5093(3) 0.0269(10) Uani 1 1 d .
H35A H 0.1465 0.2769 0.5445 0.032 Uiso 1 1 calc R
H35B H 0.1484 0.1955 0.5034 0.032 Uiso 1 1 calc R
C36 C 0.18960(11) 0.2510(3) 0.5416(3) 0.0312(11) Uani 1 1 d .
C37 C 0.20564(13) 0.1850(3) 0.5325(3) 0.0406(13) Uani 1 1 d .
H37 H 0.1950 0.1415 0.5056 0.049 Uiso 1 1 calc R
C38 C 0.23674(14) 0.1819(4) 0.5620(4) 0.0510(16) Uani 1 1 d .
H38 H 0.2473 0.1362 0.5558 0.061 Uiso 1 1 calc R
C39 C 0.25266(15) 0.2450(4) 0.6007(4) 0.0553(18) Uani 1 1 d .
H39 H 0.2741 0.2431 0.6208 0.066 Uiso 1 1 calc R
C40 C 0.23704(12) 0.3103(4) 0.6093(4) 0.0435(14) Uani 1 1 d .
H40 H 0.2480 0.3537 0.6358 0.052 Uiso 1 1 calc R
C41 C 0.20518(11) 0.3152(3) 0.5802(3) 0.0336(12) Uani 1 1 d .
C42 C 0.19009(11) 0.3886(3) 0.5916(3) 0.0296(11) Uani 1 1 d .
H42A H 0.2034 0.4178 0.6352 0.035 Uiso 1 1 calc R
H42B H 0.1711 0.3765 0.6034 0.035 Uiso 1 1 calc R
C43 C 0.17861(11) 0.5500(3) 0.5377(3) 0.0295(11) Uani 1 1 d .
C44 C 0.18005(12) 0.6006(3) 0.4708(3) 0.0357(12) Uani 1 1 d .
H44A H 0.1631 0.5877 0.4259 0.054 Uiso 1 1 calc R
H44B H 0.1992 0.5911 0.4596 0.054 Uiso 1 1 calc R
H44C H 0.1788 0.6555 0.4839 0.054 Uiso 1 1 calc R
C45 C 0.20550(12) 0.5696(3) 0.6088(3) 0.0407(14) Uani 1 1 d .
H45A H 0.2051 0.6252 0.6203 0.061 Uiso 1 1 calc R
H45B H 0.2246 0.5568 0.5987 0.061 Uiso 1 1 calc R
H45C H 0.2038 0.5392 0.6525 0.061 Uiso 1 1 calc R
C46 C 0.14867(11) 0.5562(3) 0.5572(3) 0.0285(10) Uani 1 1 d .
H46A H 0.1459 0.6099 0.5733 0.034 Uiso 1 1 calc R
H46B H 0.1489 0.5205 0.5996 0.034 Uiso 1 1 calc R
C47 C 0.04645(10) 0.5705(3) 0.4690(3) 0.0220(9) Uani 1 1 d .
C48 C 0.05848(10) 0.5673(3) 0.5506(3) 0.0221(9) Uani 1 1 d .
C49 C 0.05450(10) 0.5002(3) 0.5904(3) 0.0231(9) Uani 1 1 d .
C50 C 0.03902(10) 0.4329(3) 0.5479(3) 0.0240(10) Uani 1 1 d .
C51 C 0.02737(10) 0.4358(3) 0.4681(3) 0.0237(10) Uani 1 1 d .
C52 C 0.03127(10) 0.5050(3) 0.4275(3) 0.0235(9) Uani 1 1 d .
C53 C 0.05081(13) 0.6440(3) 0.4282(3) 0.0343(12) Uani 1 1 d .
H53A H 0.0410 0.6381 0.3733 0.051 Uiso 1 1 calc R
H53B H 0.0725 0.6535 0.4374 0.051 Uiso 1 1 calc R
H53C H 0.0418 0.6881 0.4474 0.051 Uiso 1 1 calc R
C54 C 0.07563(13) 0.6351(3) 0.5940(3) 0.0380(13) Uani 1 1 d .
H54A H 0.0620 0.6673 0.6132 0.057 Uiso 1 1 calc R
H54B H 0.0839 0.6663 0.5601 0.057 Uiso 1 1 calc R
H54C H 0.0922 0.6161 0.6370 0.057 Uiso 1 1 calc R
C55 C 0.06653(13) 0.4971(3) 0.6757(3) 0.0366(12) Uani 1 1 d .
H55A H 0.0883 0.4867 0.6908 0.055 Uiso 1 1 calc R
H55B H 0.0563 0.4555 0.6950 0.055 Uiso 1 1 calc R
H55C H 0.0628 0.5470 0.6971 0.055 Uiso 1 1 calc R
C56 C 0.03686(13) 0.3592(3) 0.5903(4) 0.0398(13) Uani 1 1 d .
H56A H 0.0202 0.3637 0.6129 0.060 Uiso 1 1 calc R
H56B H 0.0559 0.3508 0.6307 0.060 Uiso 1 1 calc R
H56C H 0.0331 0.3151 0.5548 0.060 Uiso 1 1 calc R
C57 C 0.01050(12) 0.3661(3) 0.4241(4) 0.0429(15) Uani 1 1 d .
H57A H 0.0202 0.3179 0.4477 0.064 Uiso 1 1 calc R
H57B H 0.0110 0.3685 0.3711 0.064 Uiso 1 1 calc R
H57C H -0.0105 0.3669 0.4251 0.064 Uiso 1 1 calc R
C58 C 0.01946(13) 0.5069(3) 0.3426(3) 0.0368(12) Uani 1 1 d .
H58A H 0.0313 0.5440 0.3226 0.055 Uiso 1 1 calc R
H58B H -0.0018 0.5230 0.3271 0.055 Uiso 1 1 calc R
H58C H 0.0211 0.4550 0.3222 0.055 Uiso 1 1 calc R
C101 C 0.18436(15) 0.4166(4) 0.2997(4) 0.0512(16) Uani 1 1 d .
H10A H 0.1839 0.3779 0.2595 0.061 Uiso 1 1 calc R
H10B H 0.1838 0.3881 0.3461 0.061 Uiso 1 1 calc R
Cl3 Cl 0.21804(4) 0.47050(9) 0.31958(10) 0.0509(4) Uani 1 1 d .
Cl4 Cl 0.15251(4) 0.47721(12) 0.26928(12) 0.0661(5) Uani 1 1 d .
C102 C 0.18917(18) 0.9038(5) 0.4793(5) 0.082(3) Uani 1 1 d .
H10C H 0.1890 0.8675 0.5210 0.098 Uiso 1 1 calc R
H10D H 0.1875 0.8730 0.4327 0.098 Uiso 1 1 calc R
Cl5 Cl 0.15806(5) 0.97017(15) 0.46278(15) 0.0883(7) Uani 1 1 d .
Cl6 Cl 0.22318(5) 0.95812(14) 0.50435(14) 0.0846(7) Uani 1 1 d .
N1 N 0.15865(15) 0.2525(3) 0.1291(5) 0.0612(18) Uani 1 1 d .
O1 O 0.17645(16) 0.2715(3) 0.1892(5) 0.097(2) Uani 1 1 d .
O2 O 0.17233(18) 0.2303(4) 0.0823(4) 0.097(2) Uani 1 1 d .
O3 O 0.13337(13) 0.2502(3) 0.1130(7) 0.192(6) Uani 1 1 d .
N2 N 0.0000 0.7364(5) 0.2500 0.052(2) Uani 1 2 d S
O4 O 0.0141(3) 0.7995(5) 0.2746(7) 0.085(4) Uani 0.50 1 d P
O5 O 0.02086(11) 0.6968(3) 0.2395(3) 0.0729(15) Uani 1 1 d .
N3 N 0.0000 0.2432(6) 0.2500 0.066(3) Uani 1 2 d S
O6 O 0.0190(2) 0.3000(5) 0.2495(6) 0.067(3) Uani 0.50 1 d P
O7 O 0.02016(13) 0.2026(5) 0.2913(4) 0.100(2) Uani 1 1 d .

loop_
_atom_site_aniso_label
_atom_site_aniso_U_11
_atom_site_aniso_U_22
_atom_site_aniso_U_33
_atom_site_aniso_U_23
_atom_site_aniso_U_13
_atom_site_aniso_U_12
Ru1 0.01402(16) 0.01564(16) 0.01618(17) 0.00147(12) 0.00356(12) 0.00073(12)
Ni1 0.0153(3) 0.0173(3) 0.0160(3) -0.0005(2) 0.0037(2) -0.0010(2)
Cl1 0.0237(5) 0.0295(6) 0.0226(6) -0.0007(4) 0.0062(4) 0.0059(4)
S1 0.0175(5) 0.0177(5) 0.0219(6) -0.0006(4) 0.0041(4) -0.0016(4)
S2 0.0178(5) 0.0205(5) 0.0210(6) -0.0016(4) 0.0037(4) -0.0013(4)
S3 0.0186(5) 0.0198(5) 0.0156(5) -0.0003(4) 0.0028(4) -0.0005(4)
S4 0.0171(5) 0.0187(5) 0.0184(5) 0.0019(4) 0.0051(4) -0.0002(4)
C1 0.017(2) 0.020(2) 0.022(2) 0.0009(17) 0.0024(17) -0.0040(16)
C2 0.019(2) 0.020(2) 0.020(2) 0.0015(17) 0.0050(17) -0.0036(16)
C3 0.033(3) 0.029(2) 0.020(2) 0.0025(19) 0.013(2) -0.003(2)
C4 0.029(2) 0.021(2) 0.025(3) 0.0019(18) 0.010(2) -0.0019(18)
C5 0.016(2) 0.018(2) 0.026(2) -0.0025(17) 0.0069(17) -0.0008(16)
C6 0.019(2) 0.021(2) 0.028(3) -0.0056(18) 0.0035(18) 0.0014(17)
C7 0.026(2) 0.023(2) 0.040(3) 0.002(2) 0.007(2) 0.0014(19)
C8 0.025(3) 0.033(3) 0.055(4) 0.011(3) 0.004(2) 0.013(2)
C9 0.017(2) 0.035(3) 0.060(4) -0.004(3) 0.004(2) 0.004(2)
C10 0.020(2) 0.025(2) 0.051(4) -0.002(2) 0.007(2) -0.0002(19)
C11 0.020(2) 0.021(2) 0.032(3) -0.0058(19) 0.0063(19) 0.0018(17)
C12 0.023(2) 0.027(2) 0.026(3) -0.0001(19) 0.0113(19) 0.0045(18)
C13 0.015(2) 0.021(2) 0.037(3) -0.0010(19) 0.0068(19) -0.0027(16)
C14 0.026(2) 0.025(2) 0.041(3) -0.009(2) 0.004(2) -0.0038(19)
C15 0.027(3) 0.031(3) 0.050(4) 0.006(2) 0.015(2) -0.004(2)
C16 0.023(2) 0.019(2) 0.028(3) 0.0035(18) 0.0076(19) -0.0030(17)
C17 0.020(2) 0.027(2) 0.015(2) 0.0035(17) 0.0033(17) 0.0085(17)
C18 0.021(2) 0.018(2) 0.022(2) 0.0057(17) 0.0044(17) 0.0020(16)
C19 0.019(2) 0.019(2) 0.020(2) 0.0014(17) 0.0013(17) 0.0078(16)
C20 0.018(2) 0.030(2) 0.020(2) 0.0093(19) 0.0051(17) 0.0093(18)
C21 0.0098(19) 0.022(2) 0.035(3) 0.007(2) -0.0011(18) 0.0019(16)
C22 0.019(2) 0.019(2) 0.023(2) -0.0003(18) -0.0052(18) 0.0034(17)
C23 0.038(3) 0.044(3) 0.024(3) 0.003(2) 0.012(2) 0.010(2)
C24 0.032(3) 0.024(2) 0.041(3) 0.005(2) 0.008(2) -0.005(2)
C25 0.040(3) 0.029(3) 0.033(3) -0.008(2) 0.007(2) 0.009(2)
C26 0.030(3) 0.050(3) 0.031(3) 0.013(2) 0.016(2) 0.010(2)
C27 0.026(3) 0.033(3) 0.061(4) 0.015(3) 0.008(3) 0.000(2)
C28 0.040(3) 0.025(3) 0.036(3) -0.011(2) 0.001(2) 0.004(2)
Ru2 0.01749(17) 0.01724(17) 0.01551(17) 0.00043(13) 0.00313(13) -0.00084(12)
Ni2 0.0199(3) 0.0225(3) 0.0159(3) 0.0003(2) 0.0044(2) -0.0032(2)
Cl2 0.0270(6) 0.0332(6) 0.0214(6) 0.0055(5) 0.0066(4) 0.0047(5)
S31 0.0207(5) 0.0208(5) 0.0172(5) -0.0011(4) 0.0027(4) -0.0018(4)
S32 0.0233(5) 0.0262(6) 0.0188(6) 0.0023(4) 0.0082(4) -0.0004(4)
S33 0.0218(5) 0.0324(6) 0.0213(6) 0.0011(5) 0.0057(4) -0.0052(5)
S34 0.0227(5) 0.0223(5) 0.0207(6) -0.0003(4) 0.0054(4) -0.0050(4)
C31 0.024(2) 0.020(2) 0.025(2) -0.0043(18) 0.0058(19) -0.0031(17)
C32 0.025(2) 0.030(2) 0.015(2) -0.0024(18) 0.0065(18) -0.0032(18)
C33 0.038(3) 0.035(3) 0.017(2) -0.003(2) 0.006(2) -0.006(2)
C34 0.032(3) 0.024(2) 0.027(3) -0.0016(19) 0.013(2) 0.0000(19)
C35 0.027(2) 0.030(2) 0.025(3) 0.008(2) 0.0099(19) -0.0034(19)
C36 0.030(3) 0.038(3) 0.027(3) 0.011(2) 0.010(2) 0.002(2)
C37 0.042(3) 0.045(3) 0.036(3) 0.010(3) 0.014(3) 0.009(3)
C38 0.041(3) 0.060(4) 0.053(4) 0.018(3) 0.016(3) 0.017(3)
C39 0.035(3) 0.070(5) 0.056(5) 0.020(4) 0.007(3) 0.009(3)
C40 0.028(3) 0.052(4) 0.045(4) 0.010(3) 0.003(3) -0.002(3)
C41 0.025(2) 0.047(3) 0.028(3) 0.014(2) 0.007(2) 0.003(2)
C42 0.024(2) 0.042(3) 0.021(2) 0.004(2) 0.0041(19) -0.002(2)
C43 0.029(3) 0.028(2) 0.028(3) -0.004(2) 0.002(2) -0.0085(19)
C44 0.036(3) 0.032(3) 0.040(3) 0.001(2) 0.013(2) -0.012(2)
C45 0.029(3) 0.048(3) 0.037(3) -0.009(3) -0.001(2) -0.013(2)
C46 0.028(2) 0.032(2) 0.023(3) -0.008(2) 0.004(2) -0.006(2)
C47 0.022(2) 0.023(2) 0.021(2) 0.0027(18) 0.0070(18) 0.0036(17)
C48 0.020(2) 0.021(2) 0.023(2) -0.0021(18) 0.0046(18) 0.0025(17)
C49 0.024(2) 0.027(2) 0.020(2) 0.0033(18) 0.0090(18) 0.0058(18)
C50 0.020(2) 0.023(2) 0.032(3) 0.0065(19) 0.0134(19) 0.0042(17)
C51 0.015(2) 0.021(2) 0.032(3) -0.0068(19) 0.0029(18) -0.0004(17)
C52 0.022(2) 0.027(2) 0.020(2) -0.0021(18) 0.0035(18) 0.0046(18)
C53 0.042(3) 0.025(2) 0.039(3) 0.010(2) 0.016(2) 0.003(2)
C54 0.043(3) 0.025(3) 0.042(3) -0.013(2) 0.006(3) -0.004(2)
C55 0.039(3) 0.046(3) 0.025(3) 0.007(2) 0.010(2) 0.016(2)
C56 0.045(3) 0.029(3) 0.050(4) 0.015(2) 0.022(3) 0.003(2)
C57 0.029(3) 0.030(3) 0.065(4) -0.020(3) 0.007(3) -0.005(2)
C58 0.037(3) 0.048(3) 0.021(3) -0.003(2) 0.001(2) 0.009(2)
C101 0.068(4) 0.054(4) 0.036(4) 0.003(3) 0.024(3) -0.012(3)
Cl3 0.0483(9) 0.0462(8) 0.0548(10) -0.0004(7) 0.0100(7) 0.0031(7)
Cl4 0.0479(10) 0.0837(13) 0.0638(12) -0.0129(10) 0.0121(9) -0.0008(9)
C102 0.076(6) 0.114(7) 0.043(5) -0.005(4) -0.001(4) -0.028(5)
Cl5 0.0785(15) 0.1159(19) 0.0693(16) 0.0044(13) 0.0203(12) -0.0088(13)
Cl6 0.0720(13) 0.1069(17) 0.0639(14) 0.0068(12) 0.0032(11) -0.0228(12)
N1 0.059(4) 0.025(3) 0.098(6) 0.009(3) 0.022(4) -0.002(3)
O1 0.102(5) 0.061(4) 0.130(7) -0.025(4) 0.038(5) -0.008(3)
O2 0.134(6) 0.076(4) 0.083(5) -0.004(4) 0.035(5) -0.008(4)
O3 0.026(3) 0.054(4) 0.450(18) -0.024(6) 0.003(6) 0.000(3)
N2 0.072(6) 0.064(5) 0.034(4) 0.000 0.037(4) 0.000
O4 0.143(12) 0.047(5) 0.100(12) -0.025(6) 0.091(10) -0.036(6)
O5 0.047(3) 0.109(4) 0.069(4) 0.001(3) 0.028(3) 0.000(3)
N3 0.091(7) 0.083(6) 0.010(3) 0.000 -0.007(4) 0.000
O6 0.083(7) 0.058(6) 0.045(6) -0.009(5) -0.003(5) -0.037(5)
O7 0.064(4) 0.176(7) 0.057(4) -0.005(4) 0.015(3) 0.003(4)

loop_
_atom_type_symbol
_atom_type_description
_atom_type_scat_dispersion_real
_atom_type_scat_dispersion_imag
_atom_type_scat_source
C C 0.0033 0.0016 'International Tables Vol C Tables 4.2.6.8 and 6.1.1.4'
H H 0.0000 0.0000 'International Tables Vol C Tables 4.2.6.8 and 6.1.1.4'
N N 0.0061 0.0033 'International Tables Vol C Tables 4.2.6.8 and 6.1.1.4'
O O 0.0106 0.0060 'International Tables Vol C Tables 4.2.6.8 and 6.1.1.4'
S S 0.1246 0.1234 'International Tables Vol C Tables 4.2.6.8 and 6.1.1.4'
Cl Cl 0.1484 0.1585 'International Tables Vol C Tables 4.2.6.8 and 6.1.1.4'
Ni Ni 0.3393 1.1124 'International Tables Vol C Tables 4.2.6.8 and 6.1.1.4'
Ru Ru -1.2594 0.8363 'International Tables Vol C Tables 4.2.6.8 and 6.1.1.4'

loop_
_geom_angle_atom_site_label_1
_geom_angle_atom_site_label_2
_geom_angle_atom_site_label_3
_geom_angle
_geom_angle_site_symmetry_1
_geom_angle_site_symmetry_3
C20 Ru1 C19 37.86(17) . .
C20 Ru1 C18 68.66(16) . .
C19 Ru1 C18 38.15(17) . .
C20 Ru1 C21 38.07(18) . .
C19 Ru1 C21 68.32(16) . .
C18 Ru1 C21 80.72(16) . .
C20 Ru1 C22 68.28(18) . .
C19 Ru1 C22 80.69(16) . .
C18 Ru1 C22 68.13(16) . .
C21 Ru1 C22 37.39(18) . .
C20 Ru1 C17 80.66(16) . .
C19 Ru1 C17 67.98(16) . .
C18 Ru1 C17 37.31(17) . .
C21 Ru1 C17 67.86(17) . .
C22 Ru1 C17 37.87(17) . .
C20 Ru1 S4 91.49(12) . .
C19 Ru1 S4 114.42(13) . .
C18 Ru1 S4 151.50(13) . .
C21 Ru1 S4 96.34(13) . .
C22 Ru1 S4 124.59(13) . .
C17 Ru1 S4 162.45(12) . .
C20 Ru1 Cl1 155.43(13) . .
C19 Ru1 Cl1 155.32(13) . .
C18 Ru1 Cl1 117.26(12) . .
C21 Ru1 Cl1 117.47(13) . .
C22 Ru1 Cl1 91.18(12) . .
C17 Ru1 Cl1 91.34(11) . .
S4 Ru1 Cl1 89.41(4) . .
C20 Ru1 S1 115.20(13) . .
C19 Ru1 S1 93.05(12) . .
C18 Ru1 S1 97.69(12) . .
C21 Ru1 S1 151.95(14) . .
C22 Ru1 S1 163.68(13) . .
C17 Ru1 S1 125.83(12) . .
S4 Ru1 S1 71.72(4) . .
Cl1 Ru1 S1 88.35(4) . .
S4 Ni1 S1 80.71(4) . .
S4 Ni1 S2 172.40(5) . .
S1 Ni1 S2 92.12(4) . .
S4 Ni1 S3 91.76(4) . .
S1 Ni1 S3 172.00(5) . .
S2 Ni1 S3 95.27(4) . .
C16 S1 Ni1 100.09(15) . .
C16 S1 Ru1 113.40(16) . .
Ni1 S1 Ru1 90.18(4) . .
C12 S2 C13 105.7(2) . .
C12 S2 Ni1 103.40(15) . .
C13 S2 Ni1 102.85(14) . .
C5 S3 C2 104.8(2) . .
C5 S3 Ni1 102.74(15) . .
C2 S3 Ni1 103.01(14) . .
C1 S4 Ni1 100.61(14) . .
C1 S4 Ru1 113.08(15) . .
Ni1 S4 Ru1 90.90(4) . .
C2 C1 S4 108.4(3) . .
C2 C1 H1A 110.0 . .
S4 C1 H1A 110.0 . .
C2 C1 H1B 110.0 . .
S4 C1 H1B 110.0 . .
H1A C1 H1B 108.4 . .
C1 C2 C4 110.6(4) . .
C1 C2 C3 113.3(4) . .
C4 C2 C3 110.2(4) . .
C1 C2 S3 107.7(3) . .
C4 C2 S3 111.3(3) . .
C3 C2 S3 103.5(3) . .
C2 C3 H3A 109.5 . .
C2 C3 H3B 109.5 . .
H3A C3 H3B 109.5 . .
C2 C3 H3C 109.5 . .
H3A C3 H3C 109.5 . .
H3B C3 H3C 109.5 . .
C2 C4 H4A 109.5 . .
C2 C4 H4B 109.5 . .
H4A C4 H4B 109.5 . .
C2 C4 H4C 109.5 . .
H4A C4 H4C 109.5 . .
H4B C4 H4C 109.5 . .
C6 C5 S3 107.7(3) . .
C6 C5 H5A 110.2 . .
S3 C5 H5A 110.2 . .
C6 C5 H5B 110.2 . .
S3 C5 H5B 110.2 . .
H5A C5 H5B 108.5 . .
C7 C6 C11 120.0(4) . .
C7 C6 C5 118.0(4) . .
C11 C6 C5 121.8(4) . .
C8 C7 C6 120.1(5) . .
C8 C7 H7 119.9 . .
C6 C7 H7 119.9 . .
C9 C8 C7 120.3(5) . .
C9 C8 H8 119.8 . .
C7 C8 H8 119.8 . .
C8 C9 C10 119.9(5) . .
C8 C9 H9 120.1 . .
C10 C9 H9 120.1 . .
C9 C10 C11 121.0(5) . .
C9 C10 H10 119.5 . .
C11 C10 H10 119.5 . .
C6 C11 C10 118.6(4) . .
C6 C11 C12 123.2(4) . .
C10 C11 C12 118.1(4) . .
C11 C12 S2 107.6(3) . .
C11 C12 H12A 110.2 . .
S2 C12 H12A 110.2 . .
C11 C12 H12B 110.2 . .
S2 C12 H12B 110.2 . .
H12A C12 H12B 108.5 . .
C14 C13 C16 112.8(4) . .
C14 C13 C15 110.5(4) . .
C16 C13 C15 110.5(4) . .
C14 C13 S2 104.2(4) . .
C16 C13 S2 107.8(3) . .
C15 C13 S2 110.9(3) . .
C13 C14 H14A 109.5 . .
C13 C14 H14B 109.5 . .
H14A C14 H14B 109.5 . .
C13 C14 H14C 109.5 . .
H14A C14 H14C 109.5 . .
H14B C14 H14C 109.5 . .
C13 C15 H15A 109.5 . .
C13 C15 H15B 109.5 . .
H15A C15 H15B 109.5 . .
C13 C15 H15C 109.5 . .
H15A C15 H15C 109.5 . .
H15B C15 H15C 109.5 . .
C13 C16 S1 109.2(3) . .
C13 C16 H16A 109.8 . .
S1 C16 H16A 109.8 . .
C13 C16 H16B 109.8 . .
S1 C16 H16B 109.8 . .
H16A C16 H16B 108.3 . .
C18 C17 C22 120.0(4) . .
C18 C17 C23 119.5(4) . .
C22 C17 C23 120.5(4) . .
C18 C17 Ru1 70.5(3) . .
C22 C17 Ru1 70.6(2) . .
C23 C17 Ru1 131.2(3) . .
C17 C18 C19 120.1(4) . .
C17 C18 C24 119.6(4) . .
C19 C18 C24 120.3(4) . .
C17 C18 Ru1 72.2(2) . .
C19 C18 Ru1 70.8(2) . .
C24 C18 Ru1 128.8(3) . .
C20 C19 C18 119.9(4) . .
C20 C19 C25 121.2(4) . .
C18 C19 C25 118.9(4) . .
C20 C19 Ru1 70.9(2) . .
C18 C19 Ru1 71.0(2) . .
C25 C19 Ru1 129.9(3) . .
C19 C20 C21 119.8(4) . .
C19 C20 C26 120.2(4) . .
C21 C20 C26 120.0(4) . .
C19 C20 Ru1 71.3(2) . .
C21 C20 Ru1 71.5(2) . .
C26 C20 Ru1 128.6(3) . .
C22 C21 C20 120.2(4) . .
C22 C21 C27 120.0(5) . .
C20 C21 C27 119.8(5) . .
C22 C21 Ru1 71.5(2) . .
C20 C21 Ru1 70.5(2) . .
C27 C21 Ru1 129.6(3) . .
C21 C22 C17 120.0(4) . .
C21 C22 C28 120.6(4) . .
C17 C22 C28 119.3(5) . .
C21 C22 Ru1 71.2(3) . .
C17 C22 Ru1 71.5(2) . .
C28 C22 Ru1 127.3(3) . .
C17 C23 H23A 109.5 . .
C17 C23 H23B 109.5 . .
H23A C23 H23B 109.5 . .
C17 C23 H23C 109.5 . .
H23A C23 H23C 109.5 . .
H23B C23 H23C 109.5 . .
C18 C24 H24A 109.5 . .
C18 C24 H24B 109.5 . .
H24A C24 H24B 109.5 . .
C18 C24 H24C 109.5 . .
H24A C24 H24C 109.5 . .
H24B C24 H24C 109.5 . .
C19 C25 H25A 109.5 . .
C19 C25 H25B 109.5 . .
H25A C25 H25B 109.5 . .
C19 C25 H25C 109.5 . .
H25A C25 H25C 109.5 . .
H25B C25 H25C 109.5 . .
C20 C26 H26A 109.5 . .
C20 C26 H26B 109.5 . .
H26A C26 H26B 109.5 . .
C20 C26 H26C 109.5 . .
H26A C26 H26C 109.5 . .
H26B C26 H26C 109.5 . .
C21 C27 H27A 109.5 . .
C21 C27 H27B 109.5 . .
H27A C27 H27B 109.5 . .
C21 C27 H27C 109.5 . .
H27A C27 H27C 109.5 . .
H27B C27 H27C 109.5 . .
C22 C28 H28A 109.5 . .
C22 C28 H28B 109.5 . .
H28A C28 H28B 109.5 . .
C22 C28 H28C 109.5 . .
H28A C28 H28C 109.5 . .
H28B C28 H28C 109.5 . .
C52 Ru2 C51 38.42(18) . .
C52 Ru2 C47 37.81(17) . .
C51 Ru2 C47 68.45(16) . .
C52 Ru2 C50 68.23(18) . .
C51 Ru2 C50 37.12(18) . .
C47 Ru2 C50 80.38(16) . .
C52 Ru2 C48 68.59(17) . .
C51 Ru2 C48 80.78(16) . .
C47 Ru2 C48 37.95(17) . .
C50 Ru2 C48 68.03(17) . .
C52 Ru2 C49 80.63(17) . .
C51 Ru2 C49 68.06(18) . .
C47 Ru2 C49 67.42(17) . .
C50 Ru2 C49 38.29(18) . .
C48 Ru2 C49 36.82(17) . .
C52 Ru2 S31 91.70(13) . .
C51 Ru2 S31 95.73(13) . .
C47 Ru2 S31 115.46(13) . .
C50 Ru2 S31 123.53(13) . .
C48 Ru2 S31 152.53(13) . .
C49 Ru2 S31 161.82(13) . .
C52 Ru2 Cl2 156.25(13) . .
C51 Ru2 Cl2 117.89(13) . .
C47 Ru2 Cl2 154.38(13) . .
C50 Ru2 Cl2 91.59(12) . .
C48 Ru2 Cl2 116.55(12) . .
C49 Ru2 Cl2 91.24(12) . .
S31 Ru2 Cl2 89.30(4) . .
C52 Ru2 S34 114.28(13) . .
C51 Ru2 S34 151.05(14) . .
C47 Ru2 S34 93.21(12) . .
C50 Ru2 S34 165.07(13) . .
C48 Ru2 S34 98.66(12) . .
C49 Ru2 S34 126.78(13) . .
S31 Ru2 S34 71.40(4) . .
Cl2 Ru2 S34 88.49(4) . .
S31 Ni2 S34 80.50(4) . .
S31 Ni2 S33 172.42(5) . .
S34 Ni2 S33 92.43(5) . .
S31 Ni2 S32 92.24(5) . .
S34 Ni2 S32 172.20(5) . .
S33 Ni2 S32 94.68(5) . .
C31 S31 Ni2 100.42(15) . .
C31 S31 Ru2 113.19(16) . .
Ni2 S31 Ru2 91.23(4) . .
C35 S32 C32 104.9(2) . .
C35 S32 Ni2 102.78(17) . .
C32 S32 Ni2 102.66(15) . .
C42 S33 C43 105.3(2) . .
C42 S33 Ni2 102.89(16) . .
C43 S33 Ni2 102.51(16) . .
C46 S34 Ni2 100.02(17) . .
C46 S34 Ru2 114.03(17) . .
Ni2 S34 Ru2 90.52(4) . .
C32 C31 S31 108.8(3) . .
C32 C31 H31A 109.9 . .
S31 C31 H31A 109.9 . .
C32 C31 H31B 109.9 . .
S31 C31 H31B 109.9 . .
H31A C31 H31B 108.3 . .
C34 C32 C31 110.9(4) . .
C34 C32 C33 110.6(4) . .
C31 C32 C33 112.7(4) . .
C34 C32 S32 111.3(3) . .
C31 C32 S32 107.6(3) . .
C33 C32 S32 103.6(3) . .
C32 C33 H33A 109.5 . .
C32 C33 H33B 109.5 . .
H33A C33 H33B 109.5 . .
C32 C33 H33C 109.5 . .
H33A C33 H33C 109.5 . .
H33B C33 H33C 109.5 . .
C32 C34 H34A 109.5 . .
C32 C34 H34B 109.5 . .
H34A C34 H34B 109.5 . .
C32 C34 H34C 109.5 . .
H34A C34 H34C 109.5 . .
H34B C34 H34C 109.5 . .
C36 C35 S32 109.5(3) . .
C36 C35 H35A 109.8 . .
S32 C35 H35A 109.8 . .
C36 C35 H35B 109.8 . .
S32 C35 H35B 109.8 . .
H35A C35 H35B 108.2 . .
C37 C36 C41 119.6(5) . .
C37 C36 C35 118.3(5) . .
C41 C36 C35 122.2(5) . .
C38 C37 C36 121.0(6) . .
C38 C37 H37 119.5 . .
C36 C37 H37 119.5 . .
C37 C38 C39 120.4(6) . .
C37 C38 H38 119.8 . .
C39 C38 H38 119.8 . .
C40 C39 C38 118.9(6) . .
C40 C39 H39 120.6 . .
C38 C39 H39 120.6 . .
C39 C40 C41 122.2(6) . .
C39 C40 H40 118.9 . .
C41 C40 H40 118.9 . .
C36 C41 C40 118.0(5) . .
C36 C41 C42 123.5(4) . .
C40 C41 C42 118.5(5) . .
C41 C42 S33 110.0(4) . .
C41 C42 H42A 109.7 . .
S33 C42 H42A 109.7 . .
C41 C42 H42B 109.7 . .
S33 C42 H42B 109.7 . .
H42A C42 H42B 108.2 . .
C44 C43 C46 114.0(4) . .
C44 C43 C45 109.8(4) . .
C46 C43 C45 110.0(4) . .
C44 C43 S33 104.5(4) . .
C46 C43 S33 107.6(3) . .
C45 C43 S33 110.8(4) . .
C43 C44 H44A 109.5 . .
C43 C44 H44B 109.5 . .
H44A C44 H44B 109.5 . .
C43 C44 H44C 109.5 . .
H44A C44 H44C 109.5 . .
H44B C44 H44C 109.5 . .
C43 C45 H45A 109.5 . .
C43 C45 H45B 109.5 . .
H45A C45 H45B 109.5 . .
C43 C45 H45C 109.5 . .
H45A C45 H45C 109.5 . .
H45B C45 H45C 109.5 . .
C43 C46 S34 108.3(3) . .
C43 C46 H46A 110.0 . .
S34 C46 H46A 110.0 . .
C43 C46 H46B 110.0 . .
S34 C46 H46B 110.0 . .
H46A C46 H46B 108.4 . .
C52 C47 C48 120.4(4) . .
C52 C47 C53 120.8(4) . .
C48 C47 C53 118.7(4) . .
C52 C47 Ru2 70.5(3) . .
C48 C47 Ru2 71.5(2) . .
C53 C47 Ru2 129.8(3) . .
C49 C48 C47 120.1(4) . .
C49 C48 C54 119.5(4) . .
C47 C48 C54 120.3(4) . .
C49 C48 Ru2 72.5(3) . .
C47 C48 Ru2 70.5(3) . .
C54 C48 Ru2 129.0(3) . .
C48 C49 C50 119.5(4) . .
C48 C49 C55 120.4(4) . .
C50 C49 C55 120.1(4) . .
C48 C49 Ru2 70.7(3) . .
C50 C49 Ru2 69.8(3) . .
C55 C49 Ru2 131.2(3) . .
C51 C50 C49 120.4(4) . .
C51 C50 C56 120.3(5) . .
C49 C50 C56 119.2(5) . .
C51 C50 Ru2 71.1(3) . .
C49 C50 Ru2 71.9(2) . .
C56 C50 Ru2 127.3(3) . .
C50 C51 C52 120.0(4) . .
C50 C51 C57 120.2(5) . .
C52 C51 C57 119.8(5) . .
C50 C51 Ru2 71.8(2) . .
C52 C51 Ru2 70.3(2) . .
C57 C51 Ru2 130.7(3) . .
C47 C52 C51 119.5(4) . .
C47 C52 C58 120.8(4) . .
C51 C52 C58 119.6(4) . .
C47 C52 Ru2 71.6(3) . .
C51 C52 Ru2 71.3(2) . .
C58 C52 Ru2 128.9(3) . .
C47 C53 H53A 109.5 . .
C47 C53 H53B 109.5 . .
H53A C53 H53B 109.5 . .
C47 C53 H53C 109.5 . .
H53A C53 H53C 109.5 . .
H53B C53 H53C 109.5 . .
C48 C54 H54A 109.5 . .
C48 C54 H54B 109.5 . .
H54A C54 H54B 109.5 . .
C48 C54 H54C 109.5 . .
H54A C54 H54C 109.5 . .
H54B C54 H54C 109.5 . .
C49 C55 H55A 109.5 . .
C49 C55 H55B 109.5 . .
H55A C55 H55B 109.5 . .
C49 C55 H55C 109.5 . .
H55A C55 H55C 109.5 . .
H55B C55 H55C 109.5 . .
C50 C56 H56A 109.5 . .
C50 C56 H56B 109.5 . .
H56A C56 H56B 109.5 . .
C50 C56 H56C 109.5 . .
H56A C56 H56C 109.5 . .
H56B C56 H56C 109.5 . .
C51 C57 H57A 109.5 . .
C51 C57 H57B 109.5 . .
H57A C57 H57B 109.5 . .
C51 C57 H57C 109.5 . .
H57A C57 H57C 109.5 . .
H57B C57 H57C 109.5 . .
C52 C58 H58A 109.5 . .
C52 C58 H58B 109.5 . .
H58A C58 H58B 109.5 . .
C52 C58 H58C 109.5 . .
H58A C58 H58C 109.5 . .
H58B C58 H58C 109.5 . .
Cl4 C101 Cl3 111.3(3) . .
Cl4 C101 H10A 109.4 . .
Cl3 C101 H10A 109.4 . .
Cl4 C101 H10B 109.4 . .
Cl3 C101 H10B 109.4 . .
H10A C101 H10B 108.0 . .
Cl6 C102 Cl5 108.5(5) . .
Cl6 C102 H10C 110.0 . .
Cl5 C102 H10C 110.0 . .
Cl6 C102 H10D 110.0 . .
Cl5 C102 H10D 110.0 . .
H10C C102 H10D 108.4 . .
O3 N1 O1 128.7(11) . .
O3 N1 O2 120.2(10) . .
O1 N1 O2 111.0(7) . .
O5 N2 O5 113.6(8) . 2
O5 N2 O4 138.6(7) . 2
O5 N2 O4 100.3(6) 2 2
O5 N2 O4 100.3(6) . .
O5 N2 O4 138.6(7) 2 .
O4 N2 O4 63.9(12) 2 .
N2 O4 O4 58.1(6) . 2
O7 N3 O7 110.8(10) 2 .
O7 N3 O6 143.4(6) 2 .
O7 N3 O6 92.3(6) . .
O7 N3 O6 92.3(6) 2 2
O7 N3 O6 143.4(6) . 2
O6 N3 O6 84.2(12) . 2
N3 O6 O6 47.9(6) . 2

loop_
_geom_bond_atom_site_label_1
_geom_bond_atom_site_label_2
_geom_bond_distance
_geom_bond_site_symmetry_2
Ru1 C20 2.196(4) .
Ru1 C19 2.201(4) .
Ru1 C18 2.204(4) .
Ru1 C21 2.209(4) .
Ru1 C22 2.213(4) .
Ru1 C17 2.226(4) .
Ru1 S4 2.3932(11) .
Ru1 Cl1 2.4062(11) .
Ru1 S1 2.4106(11) .
Ni1 S4 2.1678(11) .
Ni1 S1 2.1783(12) .
Ni1 S2 2.2130(12) .
Ni1 S3 2.2132(12) .
S1 C16 1.814(5) .
S2 C12 1.851(5) .
S2 C13 1.862(5) .
S3 C5 1.827(5) .
S3 C2 1.865(4) .
S4 C1 1.832(4) .
C1 C2 1.517(6) .
C1 H1A 0.9900 .
C1 H1B 0.9900 .
C2 C4 1.518(6) .
C2 C3 1.530(6) .
C3 H3A 0.9800 .
C3 H3B 0.9800 .
C3 H3C 0.9800 .
C4 H4A 0.9800 .
C4 H4B 0.9800 .
C4 H4C 0.9800 .
C5 C6 1.507(6) .
C5 H5A 0.9900 .
C5 H5B 0.9900 .
C6 C7 1.392(6) .
C6 C11 1.393(6) .
C7 C8 1.391(7) .
C7 H7 0.9500 .
C8 C9 1.368(8) .
C8 H8 0.9500 .
C9 C10 1.385(7) .
C9 H9 0.9500 .
C10 C11 1.401(6) .
C10 H10 0.9500 .
C11 C12 1.494(6) .
C12 H12A 0.9900 .
C12 H12B 0.9900 .
C13 C14 1.522(7) .
C13 C16 1.531(6) .
C13 C15 1.535(7) .
C14 H14A 0.9800 .
C14 H14B 0.9800 .
C14 H14C 0.9800 .
C15 H15A 0.9800 .
C15 H15B 0.9800 .
C15 H15C 0.9800 .
C16 H16A 0.9900 .
C16 H16B 0.9900 .
C17 C18 1.417(6) .
C17 C22 1.440(7) .
C17 C23 1.523(7) .
C18 C19 1.440(6) .
C18 C24 1.507(6) .
C19 C20 1.426(6) .
C19 C25 1.518(6) .
C20 C21 1.437(7) .
C20 C26 1.507(7) .
C21 C22 1.418(7) .
C21 C27 1.515(6) .
C22 C28 1.502(6) .
C23 H23A 0.9800 .
C23 H23B 0.9800 .
C23 H23C 0.9800 .
C24 H24A 0.9800 .
C24 H24B 0.9800 .
C24 H24C 0.9800 .
C25 H25A 0.9800 .
C25 H25B 0.9800 .
C25 H25C 0.9800 .
C26 H26A 0.9800 .
C26 H26B 0.9800 .
C26 H26C 0.9800 .
C27 H27A 0.9800 .
C27 H27B 0.9800 .
C27 H27C 0.9800 .
C28 H28A 0.9800 .
C28 H28B 0.9800 .
C28 H28C 0.9800 .
Ru2 C52 2.187(4) .
Ru2 C51 2.201(4) .
Ru2 C47 2.202(4) .
Ru2 C50 2.209(4) .
Ru2 C48 2.215(4) .
Ru2 C49 2.238(5) .
Ru2 S31 2.3961(12) .
Ru2 Cl2 2.4032(12) .
Ru2 S34 2.4163(11) .
Ni2 S31 2.1696(12) .
Ni2 S34 2.1768(13) .
Ni2 S33 2.2101(13) .
Ni2 S32 2.2145(13) .
S31 C31 1.827(4) .
S32 C35 1.841(5) .
S32 C32 1.873(5) .
S33 C42 1.835(5) .
S33 C43 1.863(5) .
S34 C46 1.827(5) .
C31 C32 1.525(6) .
C31 H31A 0.9900 .
C31 H31B 0.9900 .
C32 C34 1.519(6) .
C32 C33 1.530(7) .
C33 H33A 0.9800 .
C33 H33B 0.9800 .
C33 H33C 0.9800 .
C34 H34A 0.9800 .
C34 H34B 0.9800 .
C34 H34C 0.9800 .
C35 C36 1.502(7) .
C35 H35A 0.9900 .
C35 H35B 0.9900 .
C36 C37 1.392(8) .
C36 C41 1.393(8) .
C37 C38 1.380(8) .
C37 H37 0.9500 .
C38 C39 1.383(10) .
C38 H38 0.9500 .
C39 C40 1.369(9) .
C39 H39 0.9500 .
C40 C41 1.414(7) .
C40 H40 0.9500 .
C41 C42 1.488(7) .
C42 H42A 0.9900 .
C42 H42B 0.9900 .
C43 C44 1.522(7) .
C43 C46 1.534(7) .
C43 C45 1.551(7) .
C44 H44A 0.9800 .
C44 H44B 0.9800 .
C44 H44C 0.9800 .
C45 H45A 0.9800 .
C45 H45B 0.9800 .
C45 H45C 0.9800 .
C46 H46A 0.9900 .
C46 H46B 0.9900 .
C47 C52 1.422(6) .
C47 C48 1.436(6) .
C47 C53 1.515(6) .
C48 C49 1.407(6) .
C48 C54 1.500(6) .
C49 C50 1.459(7) .
C49 C55 1.500(7) .
C50 C51 1.404(7) .
C50 C56 1.506(6) .
C51 C52 1.444(7) .
C51 C57 1.525(6) .
C52 C58 1.493(7) .
C53 H53A 0.9800 .
C53 H53B 0.9800 .
C53 H53C 0.9800 .
C54 H54A 0.9800 .
C54 H54B 0.9800 .
C54 H54C 0.9800 .
C55 H55A 0.9800 .
C55 H55B 0.9800 .
C55 H55C 0.9800 .
C56 H56A 0.9800 .
C56 H56B 0.9800 .
C56 H56C 0.9800 .
C57 H57A 0.9800 .
C57 H57B 0.9800 .
C57 H57C 0.9800 .
C58 H58A 0.9800 .
C58 H58B 0.9800 .
C58 H58C 0.9800 .
C101 Cl4 1.755(7) .
C101 Cl3 1.756(6) .
C101 H10A 0.9900 .
C101 H10B 0.9900 .
C102 Cl6 1.769(8) .
C102 Cl5 1.791(10) .
C102 H10C 0.9900 .
C102 H10D 0.9900 .
N1 O3 1.119(8) .
N1 O1 1.210(9) .
N1 O2 1.267(9) .
N2 O5 1.241(6) .
N2 O5 1.241(6) 2
N2 O4 1.278(11) 2
N2 O4 1.278(11) .
O4 O4 1.35(3) 2
N3 O7 1.230(8) 2
N3 O7 1.231(8) .
N3 O6 1.314(10) .
N3 O6 1.314(10) 2
O6 O6 1.76(2) 2
